data_1533428
loop_
_publ_author_name
'Alonso, J.A.'
'Rivillas, F.'
'Pomjakushin, V.'
'Martinez-Lope, M.J.'

_publ_section_title
;
 Preparation and structural study from neutron diffraction data of R2 Mo
 O6 ( R= Dy, Ho, Er, Tm, Yb, Y )
;
_journal_name_full 'Journal of Solid State Chemistry'
_journal_page_first 2470
_journal_page_last 2476
_journal_volume 177
_journal_year 2004
_chemical_formula_sum 'Dy2 Mo O6'
_chemical_name_systematic 'Dy2 (Mo O6)'
_space_group_IT_number 15
_symmetry_space_group_name_Hall '-C 2yc'
_symmetry_space_group_name_H-M 'C 1 2/c 1'
_cell_angle_alpha 90
_cell_angle_beta 108.385
_cell_angle_gamma 90
_cell_formula_units_Z 8
_cell_length_a 16.416
_cell_length_b 11.0745
_cell_length_c 5.3734
_cell_volume 927.017
_citation_journal_id_ASTM JSSCBI
_cod_data_source_file Alonso_JSSCBI_2004_1777.cif
_cod_data_source_block Dy2Mo1O6
_cod_original_cell_volume 927.0175
_cod_original_formula_sum 'Dy2 Mo1 O6'
_cod_database_code 1533428

loop_
_symmetry_equiv_pos_as_xyz
x,y,z
-x,y,-z+1/2
-x,-y,-z
x,-y,z-1/2
x+1/2,y+1/2,z
-x+1/2,y+1/2,-z+1/2
-x+1/2,-y+1/2,-z
x+1/2,-y+1/2,z-1/2

loop_
_atom_site_label
_atom_site_type_symbol
_atom_site_fract_x
_atom_site_fract_y
_atom_site_fract_z
_atom_site_occupancy
_atom_site_U_iso_or_equiv
Dy3 Dy+3 0.3318 0.1174 0.1182 1 0.0
Mo1 Mo+6 0.154 0.1408 0.442 1 0.0
O1 O-2 0.2353 0.0527 0.367 1 0.0
Dy1 Dy+3 0 0.391 0.25 1 0.0
O3 O-2 0.2276 0.2011 0.738 1 0.0
O5 O-2 0.0725 0.2631 0.586 1 0.0
O6 O-2 0.5919 0.018 0.578 1 0.0
Dy2 Dy+3 0 0.8644 0.25 1 0.0
O2 O-2 0.0791 0.0343 0.486 1 0.0
O4 O-2 0.106 0.2223 0.135 1 0.0
